data_4320318
loop_
_publ_author_name
'Fu Qiang Huang'
'Kwasi Mitchell'
'James A. Ibers'

_publ_section_title
;
 New Layered Materials: Syntheses, Structures, and Optical and Magnetic
 Properties of CsGdZnSe3, CsZrCuSe3, CsUCuSe3, and BaGdCuSe3
;
_journal_name_full 'Inorganic Chemistry'
_journal_page_first 5123
_journal_page_last 5126
_journal_paper_doi 10.1021/ic0104353
_journal_volume 40
_journal_year 2001
_chemical_formula_sum 'Cs Cu Se3 U'
_chemical_formula_weight 671.36
_chemical_name_systematic
;
   ?
;
_space_group_IT_number 63
_symmetry_cell_setting orthorhombic
_symmetry_space_group_name_Hall '-C 2c 2'
_symmetry_space_group_name_H-M 'C m c m'
_atom_sites_solution_hydrogens geom
_atom_sites_solution_primary direct
_atom_sites_solution_secondary difmap
_audit_creation_method SHELXL-97
_cell_angle_alpha 90.00
_cell_angle_beta 90.00
_cell_angle_gamma 90.00
_cell_formula_units_Z 4
_cell_length_a 4.1443(7)
_cell_length_b 15.786(3)
_cell_length_c 10.7188(18)
_cell_measurement_temperature 153(2)
_cell_volume 701.2(2)
_computing_cell_refinement 'SMART version 5.054 (Bruker, 2000)'
_computing_data_collection 'SMART version 5.054 (Bruker, 2000)'
_computing_data_reduction 'SAINT-Plus version 6.02A (Bruker, 2000)'
_computing_molecular_graphics 'SHELXTL-97 (Sheldrick, 1997)'
_computing_publication_material 'SHELXTL-97 (Sheldrick, 1997)'
_computing_structure_refinement 'SHELXL-97 (Sheldrick, 1997)'
_computing_structure_solution 'SHELXS-97 (Sheldrick, 1990)'
_diffrn_ambient_temperature 153(2)
_diffrn_measured_fraction_theta_full 0.994
_diffrn_measured_fraction_theta_max 0.994
_diffrn_measurement_device_type 'Bruker Smart 1000 CCD'
_diffrn_measurement_method \w
_diffrn_radiation_monochromator graphite
_diffrn_radiation_source 'fine-focus sealed tube'
_diffrn_radiation_type MoK\a
_diffrn_radiation_wavelength 0.71073
_diffrn_reflns_av_R_equivalents 0.0734
_diffrn_reflns_av_sigmaI/netI 0.0332
_diffrn_reflns_limit_h_max 4
_diffrn_reflns_limit_h_min -4
_diffrn_reflns_limit_k_max 17
_diffrn_reflns_limit_k_min -15
_diffrn_reflns_limit_l_max 11
_diffrn_reflns_limit_l_min -11
_diffrn_reflns_number 1509
_diffrn_reflns_theta_full 23.28
_diffrn_reflns_theta_max 23.28
_diffrn_reflns_theta_min 2.58
_diffrn_standards_decay_% <2
_diffrn_standards_interval_count none
_diffrn_standards_interval_time none
_diffrn_standards_number none
_exptl_absorpt_coefficient_mu 46.654
_exptl_absorpt_correction_T_max 0.627
_exptl_absorpt_correction_T_min 0.050
_exptl_absorpt_correction_type numerical
_exptl_absorpt_process_details 'face indexed'
_exptl_crystal_colour black
_exptl_crystal_density_diffrn 6.359
_exptl_crystal_density_method 'not measured'
_exptl_crystal_description needle
_exptl_crystal_F_000 1112
_exptl_crystal_size_max 0.180
_exptl_crystal_size_mid 0.090
_exptl_crystal_size_min 0.010
_refine_diff_density_max 2.367
_refine_diff_density_min -1.827
_refine_diff_density_rms 0.478
_refine_ls_extinction_coef 0.00009(12)
_refine_ls_extinction_expression Fc^*^=kFc[1+0.001xFc^2^\l^3^/sin(2\q)]^-1/4^
_refine_ls_extinction_method SHELXL
_refine_ls_goodness_of_fit_ref 1.313
_refine_ls_hydrogen_treatment mixed
_refine_ls_matrix_type full
_refine_ls_number_parameters 24
_refine_ls_number_reflns 310
_refine_ls_number_restraints 0
_refine_ls_restrained_S_all 1.313
_refine_ls_R_factor_all 0.0289
_refine_ls_R_factor_gt 0.0284
_refine_ls_shift/su_max 0.000
_refine_ls_shift/su_mean 0.000
_refine_ls_structure_factor_coef Fsqd
_refine_ls_weighting_details
; calc
   [1.00000+0.00000exp(0.00(sin\q/\l)^2^)]/
     [\s^2^(Fo^2^)+0.0000+0.0000*P+(0.0400P)^2^+0.0000sin\q/\l]
   where P = 1.00000Fo^2^ + 0.00000Fc^2^
;
_refine_ls_weighting_scheme calc
_refine_ls_wR_factor_gt 0.0713
_refine_ls_wR_factor_ref 0.0717
_reflns_number_gt 301
_reflns_number_total 310
_reflns_threshold_expression >2sigma(I)
_cod_data_source_file ic0104353_3.cif
_cod_data_source_block csucu
_cod_original_cell_volume 701.3(2)
_cod_database_code 4320318

loop_
_symmetry_equiv_pos_as_xyz
'x, y, z'
'-x, -y, z+1/2'
'-x, y, -z+1/2'
'x, -y, -z'
'x+1/2, y+1/2, z'
'-x+1/2, -y+1/2, z+1/2'
'-x+1/2, y+1/2, -z+1/2'
'x+1/2, -y+1/2, -z'
'-x, -y, -z'
'x, y, -z-1/2'
'x, -y, z-1/2'
'-x, y, z'
'-x+1/2, -y+1/2, -z'
'x+1/2, y+1/2, -z-1/2'
'x+1/2, -y+1/2, z-1/2'
'-x+1/2, y+1/2, z'

loop_
_atom_site_label
_atom_site_type_symbol
_atom_site_fract_x
_atom_site_fract_y
_atom_site_fract_z
_atom_site_U_iso_or_equiv
_atom_site_adp_type
_atom_site_occupancy
_atom_site_symmetry_multiplicity
_atom_site_calc_flag
_atom_site_refinement_flags
_atom_site_disorder_assembly
_atom_site_disorder_group
Cs Cs 0.0000 0.74208(6) 0.2500 0.0155(4) Uani 1 4 d S . .
U U 0.0000 0.0000 0.0000 0.0111(4) Uani 1 4 d S . .
Cu Cu 0.0000 0.46548(12) 0.2500 0.0145(5) Uani 1 4 d S . .
Se1 Se 0.0000 0.38121(7) 0.05717(8) 0.0114(4) Uani 1 2 d S . .
Se2 Se 0.0000 0.05695(10) 0.2500 0.0109(4) Uani 1 4 d S . .

loop_
_atom_site_aniso_label
_atom_site_aniso_U_11
_atom_site_aniso_U_22
_atom_site_aniso_U_33
_atom_site_aniso_U_23
_atom_site_aniso_U_13
_atom_site_aniso_U_12
Cs 0.0160(6) 0.0140(7) 0.0164(6) 0.000 0.000 0.000
U 0.0121(5) 0.0130(6) 0.0082(5) -0.00004(18) 0.000 0.000
Cu 0.0194(10) 0.0147(13) 0.0096(10) 0.000 0.000 0.000
Se1 0.0147(6) 0.0106(7) 0.0088(6) -0.0002(4) 0.000 0.000
Se2 0.0128(8) 0.0132(9) 0.0068(8) 0.000 0.000 0.000

loop_
_atom_type_symbol
_atom_type_description
_atom_type_scat_dispersion_real
_atom_type_scat_dispersion_imag
_atom_type_scat_source
Cu Cu 0.3201 1.2651 'International Tables Vol C Tables 4.2.6.8 and 6.1.1.4'
Se Se -0.0929 2.2259 'International Tables Vol C Tables 4.2.6.8 and 6.1.1.4'
Cs Cs -0.3680 2.1192 'International Tables Vol C Tables 4.2.6.8 and 6.1.1.4'
U U -9.6767 9.6646 'International Tables Vol C Tables 4.2.6.8 and 6.1.1.4'

loop_
_geom_angle_atom_site_label_1
_geom_angle_atom_site_label_2
_geom_angle_atom_site_label_3
_geom_angle
_geom_angle_site_symmetry_1
_geom_angle_site_symmetry_3
_geom_angle_publ_flag
Se2 Cs Se2 70.68(4) 5_455 5 ?
Se2 Cs Se1 144.802(19) 5_455 14_556 ?
Se2 Cs Se1 99.33(2) 5 14_556 ?
Se2 Cs Se1 99.33(2) 5_455 14_456 ?
Se2 Cs Se1 144.802(19) 5 14_456 ?
Se1 Cs Se1 68.98(2) 14_556 14_456 ?
Se2 Cs Se1 144.802(19) 5_455 5 ?
Se2 Cs Se1 99.33(2) 5 5 ?
Se1 Cs Se1 68.78(3) 14_556 5 ?
Se1 Cs Se1 106.23(4) 14_456 5 ?
Se2 Cs Se1 99.33(2) 5_455 5_455 ?
Se2 Cs Se1 144.802(19) 5 5_455 ?
Se1 Cs Se1 106.23(4) 14_556 5_455 ?
Se1 Cs Se1 68.78(3) 14_456 5_455 ?
Se1 Cs Se1 68.98(2) 5 5_455 ?
Se2 Cs Se1 65.475(18) 5_455 9_565 ?
Se2 Cs Se1 65.475(18) 5 9_565 ?
Se1 Cs Se1 142.343(15) 14_556 9_565 ?
Se1 Cs Se1 142.343(15) 14_456 9_565 ?
Se1 Cs Se1 79.58(2) 5 9_565 ?
Se1 Cs Se1 79.58(2) 5_455 9_565 ?
Se2 Cs Se1 65.475(18) 5_455 2_565 ?
Se2 Cs Se1 65.475(18) 5 2_565 ?
Se1 Cs Se1 79.58(2) 14_556 2_565 ?
Se1 Cs Se1 79.58(2) 14_456 2_565 ?
Se1 Cs Se1 142.343(15) 5 2_565 ?
Se1 Cs Se1 142.343(15) 5_455 2_565 ?
Se1 Cs Se1 118.83(4) 9_565 2_565 ?
Se2 Cs Cu 175.10(3) 5_455 5 ?
Se2 Cs Cu 114.22(2) 5 5 ?
Se1 Cs Cu 36.450(18) 14_556 5 ?
Se1 Cs Cu 76.67(3) 14_456 5 ?
Se1 Cs Cu 36.450(18) 5 5 ?
Se1 Cs Cu 76.67(3) 5_455 5 ?
Se1 Cs Cu 116.022(16) 9_565 5 ?
Se1 Cs Cu 116.022(16) 2_565 5 ?
Se2 Cs Cu 114.22(2) 5_455 5_455 ?
Se2 Cs Cu 175.10(3) 5 5_455 ?
Se1 Cs Cu 76.67(3) 14_556 5_455 ?
Se1 Cs Cu 36.450(18) 14_456 5_455 ?
Se1 Cs Cu 76.67(3) 5 5_455 ?
Se1 Cs Cu 36.450(18) 5_455 5_455 ?
Se1 Cs Cu 116.022(16) 9_565 5_455 ?
Se1 Cs Cu 116.022(16) 2_565 5_455 ?
Cu Cs Cu 60.87(3) 5 5_455 ?
Se2 Cs Cs 54.661(18) 5_455 1_455 ?
Se2 Cs Cs 125.339(18) 5 1_455 ?
Se1 Cs Cs 124.491(12) 14_556 1_455 ?
Se1 Cs Cs 55.509(12) 14_456 1_455 ?
Se1 Cs Cs 124.491(12) 5 1_455 ?
Se1 Cs Cs 55.509(12) 5_455 1_455 ?
Se1 Cs Cs 90.0 9_565 1_455 ?
Se1 Cs Cs 90.0 2_565 1_455 ?
Cu Cs Cs 120.437(17) 5 1_455 ?
Cu Cs Cs 59.563(17) 5_455 1_455 ?
Se2 Cs Cs 125.339(18) 5_455 1_655 ?
Se2 Cs Cs 54.661(18) 5 1_655 ?
Se1 Cs Cs 55.509(12) 14_556 1_655 ?
Se1 Cs Cs 124.491(12) 14_456 1_655 ?
Se1 Cs Cs 55.509(12) 5 1_655 ?
Se1 Cs Cs 124.491(12) 5_455 1_655 ?
Se1 Cs Cs 90.0 9_565 1_655 ?
Se1 Cs Cs 90.0 2_565 1_655 ?
Cu Cs Cs 59.563(17) 5 1_655 ?
Cu Cs Cs 120.437(17) 5_455 1_655 ?
Cs Cs Cs 180.00(5) 1_455 1_655 ?
Se2 U Se2 180.0 9 . ?
Se2 U Se1 90.31(3) 9 13 ?
Se2 U Se1 89.69(3) . 13 ?
Se2 U Se1 89.69(3) 9 5_445 ?
Se2 U Se1 90.31(3) . 5_445 ?
Se1 U Se1 180.00(5) 13 5_445 ?
Se2 U Se1 90.31(3) 9 13_455 ?
Se2 U Se1 89.69(3) . 13_455 ?
Se1 U Se1 92.81(3) 13 13_455 ?
Se1 U Se1 87.19(3) 5_445 13_455 ?
Se2 U Se1 89.69(3) 9 5_545 ?
Se2 U Se1 90.31(3) . 5_545 ?
Se1 U Se1 87.19(3) 13 5_545 ?
Se1 U Se1 92.81(3) 5_445 5_545 ?
Se1 U Se1 180.00(5) 13_455 5_545 ?
Se2 U Cu 133.63(3) 9 5_545 ?
Se2 U Cu 46.37(3) . 5_545 ?
Se1 U Cu 80.44(3) 13 5_545 ?
Se1 U Cu 99.56(3) 5_445 5_545 ?
Se1 U Cu 135.14(3) 13_455 5_545 ?
Se1 U Cu 44.86(3) 5_545 5_545 ?
Se2 U Cu 46.37(3) 9 13_455 ?
Se2 U Cu 133.63(3) . 13_455 ?
Se1 U Cu 99.56(3) 13 13_455 ?
Se1 U Cu 80.44(3) 5_445 13_455 ?
Se1 U Cu 44.86(3) 13_455 13_455 ?
Se1 U Cu 135.14(3) 5_545 13_455 ?
Cu U Cu 180.00(6) 5_545 13_455 ?
Se2 U Cu 46.37(3) 9 13 ?
Se2 U Cu 133.63(3) . 13 ?
Se1 U Cu 44.86(3) 13 13 ?
Se1 U Cu 135.14(3) 5_445 13 ?
Se1 U Cu 99.56(3) 13_455 13 ?
Se1 U Cu 80.44(3) 5_545 13 ?
Cu U Cu 105.693(15) 5_545 13 ?
Cu U Cu 74.307(15) 13_455 13 ?
Se2 U Cu 133.63(3) 9 5_445 ?
Se2 U Cu 46.37(3) . 5_445 ?
Se1 U Cu 135.14(3) 13 5_445 ?
Se1 U Cu 44.86(3) 5_445 5_445 ?
Se1 U Cu 80.44(3) 13_455 5_445 ?
Se1 U Cu 99.56(3) 5_545 5_445 ?
Cu U Cu 74.307(15) 5_545 5_445 ?
Cu U Cu 105.693(15) 13_455 5_445 ?
Cu U Cu 180.00(6) 13 5_445 ?
Se2 U Cs 104.80(3) 9 1_545 ?
Se2 U Cs 75.20(3) . 1_545 ?
Se1 U Cs 131.701(16) 13 1_545 ?
Se1 U Cs 48.299(16) 5_445 1_545 ?
Se1 U Cs 131.701(16) 13_455 1_545 ?
Se1 U Cs 48.299(16) 5_545 1_545 ?
Cu U Cs 55.80(3) 5_545 1_545 ?
Cu U Cs 124.20(3) 13_455 1_545 ?
Cu U Cs 124.20(3) 13 1_545 ?
Cu U Cs 55.80(3) 5_445 1_545 ?
Se2 U Cs 75.20(3) 9 9_565 ?
Se2 U Cs 104.80(3) . 9_565 ?
Se1 U Cs 48.299(16) 13 9_565 ?
Se1 U Cs 131.701(16) 5_445 9_565 ?
Se1 U Cs 48.299(16) 13_455 9_565 ?
Se1 U Cs 131.701(16) 5_545 9_565 ?
Cu U Cs 124.20(3) 5_545 9_565 ?
Cu U Cs 55.80(3) 13_455 9_565 ?
Cu U Cs 55.80(3) 13 9_565 ?
Cu U Cs 124.20(3) 5_445 9_565 ?
Cs U Cs 180.000(12) 1_545 9_565 ?
Se1 Cu Se1 114.46(8) . 10_556 ?
Se1 Cu Se2 108.025(18) . 5 ?
Se1 Cu Se2 108.025(18) 10_556 5 ?
Se1 Cu Se2 108.025(18) . 5_455 ?
Se1 Cu Se2 108.025(18) 10_556 5_455 ?
Se2 Cu Se2 110.26(9) 5 5_455 ?
Se1 Cu U 137.96(4) . 6 ?
Se1 Cu U 55.195(18) 10_556 6 ?
Se2 Cu U 54.104(14) 5 6 ?
Se2 Cu U 113.87(4) 5_455 6 ?
Se1 Cu U 55.195(18) . 5_455 ?
Se1 Cu U 137.96(4) 10_556 5_455 ?
Se2 Cu U 113.87(4) 5 5_455 ?
Se2 Cu U 54.104(14) 5_455 5_455 ?
U Cu U 161.72(6) 6 5_455 ?
Se1 Cu U 137.96(4) . 6_455 ?
Se1 Cu U 55.195(18) 10_556 6_455 ?
Se2 Cu U 113.87(4) 5 6_455 ?
Se2 Cu U 54.104(14) 5_455 6_455 ?
U Cu U 74.307(15) 6 6_455 ?
U Cu U 102.711(18) 5_455 6_455 ?
Se1 Cu U 55.195(18) . 5 ?
Se1 Cu U 137.96(4) 10_556 5 ?
Se2 Cu U 54.104(14) 5 5 ?
Se2 Cu U 113.87(4) 5_455 5 ?
U Cu U 102.711(18) 6 5 ?
U Cu U 74.307(15) 5_455 5 ?
U Cu U 161.72(6) 6_455 5 ?
Se1 Cu Cs 62.18(4) . 5_445 ?
Se1 Cu Cs 62.18(4) 10_556 5_445 ?
Se2 Cu Cs 155.31(6) 5 5_445 ?
Se2 Cu Cs 94.43(4) 5_455 5_445 ?
U Cu Cs 116.29(4) 6 5_445 ?
U Cu Cs 80.27(2) 5_455 5_445 ?
U Cu Cs 80.27(2) 6_455 5_445 ?
U Cu Cs 116.29(4) 5 5_445 ?
Se1 Cu Cs 62.18(4) . 5_545 ?
Se1 Cu Cs 62.18(4) 10_556 5_545 ?
Se2 Cu Cs 94.43(4) 5 5_545 ?
Se2 Cu Cs 155.31(6) 5_455 5_545 ?
U Cu Cs 80.27(2) 6 5_545 ?
U Cu Cs 116.29(4) 5_455 5_545 ?
U Cu Cs 116.29(4) 6_455 5_545 ?
U Cu Cs 80.27(2) 5 5_545 ?
Cs Cu Cs 60.87(3) 5_445 5_545 ?
Se1 Cu Cs 122.77(4) . . ?
Se1 Cu Cs 122.77(4) 10_556 . ?
Se2 Cu Cs 55.13(5) 5 . ?
Se2 Cu Cs 55.13(5) 5_455 . ?
U Cu Cs 80.86(3) 6 . ?
U Cu Cs 80.86(3) 5_455 . ?
U Cu Cs 80.86(3) 6_455 . ?
U Cu Cs 80.86(3) 5 . ?
Cs Cu Cs 149.563(17) 5_445 . ?
Cs Cu Cs 149.563(17) 5_545 . ?
Cu Se1 U 79.94(3) . 5 ?
Cu Se1 U 79.94(3) . 5_455 ?
U Se1 U 92.81(3) 5 5_455 ?
Cu Se1 Cs 81.37(4) . 5_445 ?
U Se1 Cs 157.59(3) 5 5_445 ?
U Se1 Cs 95.984(16) 5_455 5_445 ?
Cu Se1 Cs 81.37(4) . 5_545 ?
U Se1 Cs 95.984(16) 5 5_545 ?
U Se1 Cs 157.59(3) 5_455 5_545 ?
Cs Se1 Cs 68.98(2) 5_445 5_545 ?
Cu Se1 Cs 177.82(5) . 9_565 ?
U Se1 Cs 98.58(2) 5 9_565 ?
U Se1 Cs 98.58(2) 5_455 9_565 ?
Cs Se1 Cs 100.42(2) 5_445 9_565 ?
Cs Se1 Cs 100.42(2) 5_545 9_565 ?
Cu Se2 Cu 110.26(9) 5_445 5_545 ?
Cu Se2 U 79.52(3) 5_445 . ?
Cu Se2 U 79.52(3) 5_545 . ?
Cu Se2 U 79.52(3) 5_445 2 ?
Cu Se2 U 79.52(3) 5_545 2 ?
U Se2 U 142.91(6) . 2 ?
Cu Se2 Cs 160.21(6) 5_445 5_545 ?
Cu Se2 Cs 89.53(4) 5_545 5_545 ?
U Se2 Cs 105.04(2) . 5_545 ?
U Se2 Cs 105.04(2) 2 5_545 ?
Cu Se2 Cs 89.53(4) 5_445 5_445 ?
Cu Se2 Cs 160.21(6) 5_545 5_445 ?
U Se2 Cs 105.04(2) . 5_445 ?
U Se2 Cs 105.04(2) 2 5_445 ?
Cs Se2 Cs 70.68(4) 5_545 5_445 ?

loop_
_geom_bond_atom_site_label_1
_geom_bond_atom_site_label_2
_geom_bond_distance
_geom_bond_site_symmetry_2
_geom_bond_publ_flag
Cs Se2 3.5825(16) 5_455 ?
Cs Se2 3.5825(16) 5 ?
Cs Se1 3.6592(11) 14_556 ?
Cs Se1 3.6592(11) 14_456 ?
Cs Se1 3.6592(11) 5 ?
Cs Se1 3.6592(11) 5_455 ?
Cs Se1 3.8246(11) 9_565 ?
Cs Se1 3.8246(11) 2_565 ?
Cs Cu 4.090(2) 5 ?
Cs Cu 4.090(2) 5_455 ?
Cs Cs 4.1443(7) 1_455 ?
Cs Cs 4.1443(7) 1_655 ?
U Se2 2.8265(6) 9 ?
U Se2 2.8265(6) . ?
U Se1 2.8611(8) 13 ?
U Se1 2.8611(8) 5_445 ?
U Se1 2.8611(8) 13_455 ?
U Se1 2.8611(8) 5_545 ?
U Cu 3.4310(5) 5_545 ?
U Cu 3.4310(5) 13_455 ?
U Cu 3.4310(5) 13 ?
U Cu 3.4310(5) 5_445 ?
U Cs 4.8743(10) 1_545 ?
U Cs 4.8743(10) 9_565 ?
Cu Se1 2.4581(14) . ?
Cu Se1 2.4581(14) 10_556 ?
Cu Se2 2.5256(15) 5 ?
Cu Se2 2.5256(15) 5_455 ?
Cu U 3.4310(5) 6 ?
Cu U 3.4310(5) 5_455 ?
Cu U 3.4310(5) 6_455 ?
Cu U 3.4310(5) 5 ?
Cu Cs 4.090(2) 5_445 ?
Cu Cs 4.090(2) 5_545 ?
Se1 U 2.8611(8) 5 ?
Se1 U 2.8611(8) 5_455 ?
Se1 Cs 3.6592(11) 5_445 ?
Se1 Cs 3.6592(11) 5_545 ?
Se1 Cs 3.8246(11) 9_565 ?
Se2 Cu 2.5256(15) 5_445 ?
Se2 Cu 2.5256(15) 5_545 ?
Se2 U 2.8265(6) 2 ?
Se2 Cs 3.5825(16) 5_545 ?
Se2 Cs 3.5825(16) 5_445 ?
